data_4000234
loop_
_publ_author_name
'Fern\'andez, Sergio'
'Mesa, Jos\'e L.'
'Pizarro, Jos\'e L.'
'Lezama, Luis'
'Arriortua, Mar\'ia I.'
'Rojo, Te\'ofilo'

_publ_section_title
;
 Hydrothermal Synthesis, Crystal Structures, Spectroscopic, and
 Magnetic Properties of Two New Organically Templated Monodimensional
 Phosphite Compounds: (C2H10N2)[M(HPO3)F3], M = V(III) and Cr(III)}
;
_journal_coden_ASTM CMATEX
_journal_issue 5
_journal_name_full 'Chemistry of Materials'
_journal_page_first 1204
_journal_page_last 1209
_journal_paper_doi 10.1021/cm021361b
_journal_volume 15
_journal_year 2003
_chemical_formula_moiety 'C2 H11 F3 N2 O3 P1 V1'
_chemical_formula_sum 'C2 H11 F3 N2 O3 P V'
_chemical_formula_weight 250.04
_space_group_IT_number 19
_space_group_name_Hall 'P 2ac 2ab'
_space_group_name_H-M_alt 'P 21 21 21'
_symmetry_cell_setting orthorhombic
_symmetry_Int_Tables_number 19
_symmetry_space_group_name_Hall 'P 2ac 2ab'
_symmetry_space_group_name_H-M 'P 21 21 21'
_atom_sites_solution_hydrogens geom
_atom_sites_solution_primary direct
_atom_sites_solution_secondary difmap
_cell_angle_alpha 90
_cell_angle_beta 90
_cell_angle_gamma 90
_cell_formula_units_Z 4
_cell_length_a 12.809(2)
_cell_length_b 9.5180(14)
_cell_length_c 6.4403(13)
_cell_measurement_reflns_used 20
_cell_measurement_temperature 293(2)
_cell_measurement_theta_max 30
_cell_measurement_theta_min 9
_cell_measurement_wavelength 0.71073
_cell_volume 785.2(2)
_computing_publication_material 'WinGX publication routines (Farrugia, 1999)'
_diffrn_ambient_temperature 293(2)
_diffrn_detector 'scintillation LiI'
_diffrn_detector_dtime 1.195
_diffrn_measured_fraction_theta_full 0.976
_diffrn_measured_fraction_theta_max 0.976
_diffrn_measurement_device '\k-geometry diffractometer'
_diffrn_measurement_device_type 'Enraf Nonius CAD4'
_diffrn_measurement_method 'non-profiled omega/2theta scans'
_diffrn_orient_matrix_type
;
  x-axis points to radiation source
  the matrix is specified in reciprocal space
;
_diffrn_orient_matrix_UB_11 -0.069178
_diffrn_orient_matrix_UB_12 -0.048703
_diffrn_orient_matrix_UB_13 0.002288
_diffrn_orient_matrix_UB_21 0.036006
_diffrn_orient_matrix_UB_22 -0.091855
_diffrn_orient_matrix_UB_23 0.022427
_diffrn_orient_matrix_UB_31 -0.004304
_diffrn_orient_matrix_UB_32 0.014177
_diffrn_orient_matrix_UB_33 0.153658
_diffrn_radiation_monochromator graphite
_diffrn_radiation_probe x-ray
_diffrn_radiation_type MoK\a
_diffrn_radiation_wavelength 0.71073
_diffrn_reflns_av_unetI/netI 0.2362
_diffrn_reflns_limit_h_max 17
_diffrn_reflns_limit_h_min 0
_diffrn_reflns_limit_k_max 12
_diffrn_reflns_limit_k_min 0
_diffrn_reflns_limit_l_max 8
_diffrn_reflns_limit_l_min 0
_diffrn_reflns_number 1169
_diffrn_reflns_theta_full 28.69
_diffrn_reflns_theta_max 28.69
_diffrn_reflns_theta_min 2.67
_diffrn_source 'Enraf Nonius FR590'
_diffrn_standards_decay_% 0
_diffrn_standards_interval_time 60
_diffrn_standards_number 2
_exptl_absorpt_coefficient_mu 1.493
_exptl_absorpt_correction_type none
_exptl_crystal_colour green
_exptl_crystal_density_diffrn 2.115
_exptl_crystal_density_method 'not measured'
_exptl_crystal_description prism
_exptl_crystal_F_000 504
_exptl_crystal_size_max 0.5
_exptl_crystal_size_mid 0.15
_exptl_crystal_size_min 0.1
_refine_diff_density_max 0.964
_refine_diff_density_min -0.989
_refine_diff_density_rms 0.181
_refine_ls_abs_structure_details 'Flack H D (1983), Acta Cryst. A39, 876-881'
_refine_ls_abs_structure_Flack -0.21(15)
_refine_ls_extinction_method none
_refine_ls_goodness_of_fit_ref 0.856
_refine_ls_hydrogen_treatment mixed
_refine_ls_matrix_type full
_refine_ls_number_parameters 113
_refine_ls_number_reflns 1169
_refine_ls_number_restraints 1
_refine_ls_restrained_S_all 0.856
_refine_ls_R_factor_all 0.1695
_refine_ls_R_factor_gt 0.0603
_refine_ls_shift/su_max 0
_refine_ls_shift/su_mean 0
_refine_ls_structure_factor_coef Fsqd
_refine_ls_weighting_details 'calc w=1/[\s^2^(Fo^2^)+(0.0474P)^2^+0.0000P] where P=(Fo^2^+2Fc^2^)/3'
_refine_ls_weighting_scheme calc
_refine_ls_wR_factor_gt 0.1064
_refine_ls_wR_factor_ref 0.1262
_reflns_number_gt 531
_reflns_number_total 1169
_reflns_threshold_expression >2sigma(I)
_cod_database_code 4000234
_diffrn_standards_decay_corr_max 1
_diffrn_standards_decay_corr_min 1

loop_
_symmetry_equiv_pos_as_xyz
'x, y, z'
'-x+1/2, -y, z+1/2'
'x+1/2, -y+1/2, -z'
'-x, y+1/2, -z+1/2'

loop_
_atom_site_label
_atom_site_type_symbol
_atom_site_fract_x
_atom_site_fract_y
_atom_site_fract_z
_atom_site_U_iso_or_equiv
_atom_site_adp_type
_atom_site_occupancy
_atom_site_symmetry_multiplicity
_atom_site_calc_flag
_atom_site_refinement_flags
_atom_site_disorder_assembly
_atom_site_disorder_group
V V 0.80597(15) 0.1783(2) 0.8370(5) 0.0133(4) Uani 1 1 d . . .
P P 0.7441(2) 0.1620(3) 0.3373(6) 0.0189(6) Uani 1 1 d D . .
H1 H 0.667(8) 0.246(12) 0.28(3) 0.11(2) Uiso 1 1 d D . .
F1 F 0.6602(4) 0.1862(7) 0.8389(14) 0.0327(16) Uani 1 1 d . . .
F2 F 0.8103(5) 0.3844(5) 0.8368(12) 0.0248(14) Uani 1 1 d . . .
F3 F 0.9601(4) 0.1866(6) 0.8290(12) 0.0272(14) Uani 1 1 d . . .
O1 O 0.8120(7) 0.1831(11) 0.5311(14) 0.024(2) Uani 1 1 d . . .
O2 O 0.8199(6) -0.0299(7) 0.8344(15) 0.0288(19) Uani 1 1 d . . .
O3 O 0.8106(6) 0.1849(10) 1.1484(19) 0.036(2) Uani 1 1 d . . .
N1 N -0.0108(8) 0.9694(10) 0.5110(14) 0.027(2) Uani 1 1 d . . .
H2 H -0.0208 1.0249 0.6205 0.11(2) Uiso 1 1 calc R . .
H3 H 0.031 0.8987 0.5463 0.11(2) Uiso 1 1 calc R . .
H4 H -0.0718 0.9355 0.4682 0.11(2) Uiso 1 1 calc R . .
N2 N 0.1180(8) 1.0297(9) -0.0056(14) 0.025(2) Uani 1 1 d . . .
H5 H 0.1269 0.9721 -0.1131 0.11(2) Uiso 1 1 calc R . .
H6 H 0.1801 1.0548 0.0444 0.11(2) Uiso 1 1 calc R . .
H7 H 0.0835 1.1059 -0.0468 0.11(2) Uiso 1 1 calc R . .
C1 C 0.0381(9) 1.0515(11) 0.341(2) 0.029(3) Uani 1 1 d . . .
H8 H 0.1037 1.0914 0.3879 0.11(2) Uiso 1 1 calc R . .
H9 H -0.0076 1.1279 0.3 0.11(2) Uiso 1 1 calc R . .
C2 C 0.0569(9) 0.9562(12) 0.160(2) 0.036(3) Uani 1 1 d . . .
H10 H -0.0095 0.9254 0.1039 0.11(2) Uiso 1 1 calc R . .
H11 H 0.095 0.8738 0.2063 0.11(2) Uiso 1 1 calc R . .

loop_
_atom_site_aniso_label
_atom_site_aniso_U_11
_atom_site_aniso_U_22
_atom_site_aniso_U_33
_atom_site_aniso_U_23
_atom_site_aniso_U_13
_atom_site_aniso_U_12
V 0.0193(9) 0.0136(8) 0.0069(7) 0.0017(14) 0.0030(12) -0.0048(10)
P 0.0271(15) 0.0190(13) 0.0106(11) -0.0004(17) 0.0011(16) 0.0004(12)
F1 0.028(4) 0.037(4) 0.034(4) 0.014(6) -0.008(4) -0.007(3)
F2 0.023(3) 0.023(3) 0.028(3) 0.003(4) 0.011(6) -0.009(3)
F3 0.020(3) 0.034(3) 0.027(3) -0.003(6) 0.004(4) -0.006(3)
O1 0.026(4) 0.043(5) 0.003(4) -0.002(5) 0.004(4) -0.003(7)
O2 0.032(5) 0.030(4) 0.024(4) 0.007(5) -0.004(7) -0.002(4)
O3 0.033(4) 0.060(5) 0.015(4) -0.002(8) 0.005(6) -0.006(7)
N1 0.028(6) 0.043(6) 0.011(4) 0.010(5) 0.007(5) -0.013(5)
N2 0.035(6) 0.027(5) 0.013(5) -0.004(5) 0.016(6) -0.009(5)
C1 0.028(6) 0.032(6) 0.028(6) -0.021(7) 0.008(8) 0.008(6)
C2 0.026(6) 0.046(7) 0.036(7) 0.031(8) 0.014(9) -0.004(6)

loop_
_atom_type_symbol
_atom_type_description
_atom_type_scat_dispersion_real
_atom_type_scat_dispersion_imag
_atom_type_scat_source
C C 0.0033 0.0016 'International Tables Vol C Tables 4.2.6.8 and 6.1.1.4'
H H 0 0 'International Tables Vol C Tables 4.2.6.8 and 6.1.1.4'
F F 0.0171 0.0103 'International Tables Vol C Tables 4.2.6.8 and 6.1.1.4'
N N 0.0061 0.0033 'International Tables Vol C Tables 4.2.6.8 and 6.1.1.4'
O O 0.0106 0.006 'International Tables Vol C Tables 4.2.6.8 and 6.1.1.4'
P P 0.1023 0.0942 'International Tables Vol C Tables 4.2.6.8 and 6.1.1.4'
V V 0.3005 0.5294 'International Tables Vol C Tables 4.2.6.8 and 6.1.1.4'

loop_
_cod_changelog_entry_id
_cod_changelog_entry_author
_cod_changelog_entry_date
_cod_changelog_entry_text
1 'Vaitkus, Antanas' 2021-10-23T05:00:00+03:00 'Updated bibliographic information.'
